data_7001106
loop_
_publ_author_name
'Sahoo, Subash Chandra'
'Ray, Manabendra'

_publ_section_title
;
 Formation of a narrow chiral cavity in bis-copper(ii) complexes of
 ferrocenylmethyl-l-tyrosine and its interaction with achiral guests
;
_journal_issue 17
_journal_name_full 'Dalton Transactions'
_journal_page_first 3230
_journal_page_last 3236
_journal_paper_doi 10.1039/b819915a
_journal_year 2009
_chemical_absolute_configuration syn
_chemical_compound_source synthesized
_chemical_formula_moiety 'C44 H46 Cu Fe2 N4 O6, 2(C2 H3 N)'
_chemical_formula_sum 'C48 H52 Cu Fe2 N6 O6'
_chemical_formula_weight 983.18
_space_group_IT_number 96
_symmetry_cell_setting tetragonal
_symmetry_Int_Tables_number 96
_symmetry_space_group_name_Hall 'P 4nw 2abw'
_symmetry_space_group_name_H-M 'P 43 21 2'
_atom_sites_solution_hydrogens geom
_atom_sites_solution_primary direct
_atom_sites_solution_secondary difmap
_audit_creation_method SHELXL-97
_cell_angle_alpha 90.00
_cell_angle_beta 90.00
_cell_angle_gamma 90.00
_cell_formula_units_Z 4
_cell_length_a 10.73030(10)
_cell_length_b 10.73030(10)
_cell_length_c 41.1772(7)
_cell_measurement_reflns_used 9502
_cell_measurement_temperature 296(2)
_cell_measurement_theta_max 23.98
_cell_measurement_theta_min 3.80
_cell_volume 4741.12(10)
_computing_cell_refinement 'Bruker SMART'
_computing_data_collection 'Bruker SMART'
_computing_data_reduction 'Bruker SAINT'
_computing_molecular_graphics wingx
_computing_publication_material wingx
_computing_structure_refinement 'SHELXL-97 (Sheldrick, 2008)'
_diffrn_ambient_temperature 296(2)
_diffrn_measured_fraction_theta_full 0.991
_diffrn_measured_fraction_theta_max 0.991
_diffrn_measurement_device_type 'CCD area detector'
_diffrn_measurement_method 'phi and omega scans'
_diffrn_radiation_monochromator graphite
_diffrn_radiation_type MoK\a
_diffrn_radiation_wavelength 0.71073
_diffrn_reflns_av_R_equivalents 0.0573
_diffrn_reflns_av_sigmaI/netI 0.0340
_diffrn_reflns_limit_h_max 13
_diffrn_reflns_limit_h_min -13
_diffrn_reflns_limit_k_max 13
_diffrn_reflns_limit_k_min -13
_diffrn_reflns_limit_l_max 51
_diffrn_reflns_limit_l_min -52
_diffrn_reflns_number 53882
_diffrn_reflns_theta_full 27.01
_diffrn_reflns_theta_max 27.01
_diffrn_reflns_theta_min 1.96
_diffrn_source 'fine-focus sealed tube'
_diffrn_source_type x-ray
_exptl_absorpt_coefficient_mu 1.101
_exptl_absorpt_correction_type none
_exptl_crystal_colour green
_exptl_crystal_density_diffrn 1.375
_exptl_crystal_density_method 'not measured'
_exptl_crystal_description rod
_exptl_crystal_F_000 2032
_exptl_crystal_recrystallization_method 'methanol, diethylether'
_exptl_crystal_size_max 0.3
_exptl_crystal_size_mid 0.2
_exptl_crystal_size_min 0.15
_refine_diff_density_max 0.182
_refine_diff_density_min -0.267
_refine_diff_density_rms 0.041
_refine_ls_abs_structure_details 'Flack H D (1983), Acta Cryst. A39, 876-881'
_refine_ls_abs_structure_Flack -0.019(14)
_refine_ls_extinction_method none
_refine_ls_goodness_of_fit_ref 1.012
_refine_ls_hydrogen_treatment constr
_refine_ls_matrix_type full
_refine_ls_number_parameters 291
_refine_ls_number_reflns 5162
_refine_ls_number_restraints 48
_refine_ls_restrained_S_all 1.019
_refine_ls_R_factor_all 0.0511
_refine_ls_R_factor_gt 0.0347
_refine_ls_shift/su_max 0.001
_refine_ls_shift/su_mean 0.000
_refine_ls_structure_factor_coef Fsqd
_refine_ls_weighting_details 'calc w=1/[\s^2^(Fo^2^)+(0.0367P)^2^+0.4464P] where P=(Fo^2^+2Fc^2^)/3'
_refine_ls_weighting_scheme calc
_refine_ls_wR_factor_gt 0.0702
_refine_ls_wR_factor_ref 0.0766
_reflns_number_gt 4148
_reflns_number_total 5162
_reflns_threshold_expression >2\s(I)
_cod_data_source_file b819915a.txt
_cod_data_source_block 1_[Cu(S-fTyr)2(MeCN)2]2MeCN
_cod_database_code 7001106

loop_
_symmetry_equiv_pos_as_xyz
'x, y, z'
'-x, -y, z+1/2'
'-y+1/2, x+1/2, z+3/4'
'y+1/2, -x+1/2, z+1/4'
'-x+1/2, y+1/2, -z+3/4'
'x+1/2, -y+1/2, -z+1/4'
'y, x, -z'
'-y, -x, -z+1/2'

loop_
_atom_site_label
_atom_site_type_symbol
_atom_site_fract_x
_atom_site_fract_y
_atom_site_fract_z
_atom_site_U_iso_or_equiv
_atom_site_adp_type
_atom_site_occupancy
_atom_site_symmetry_multiplicity
_atom_site_calc_flag
_atom_site_refinement_flags
_atom_site_disorder_assembly
_atom_site_disorder_group
Cu1 Cu 0.64274(3) 0.64274(3) 0.0000 0.04455(12) Uani 1 2 d S . .
Fe1 Fe 0.64017(4) 0.49589(3) 0.142393(8) 0.04146(10) Uani 1 1 d . . .
C3 C 0.5168(3) 0.6332(3) 0.15516(6) 0.0500(6) Uani 1 1 d . . .
H2 H 0.4589 0.6306 0.1720 0.060 Uiso 1 1 calc R . .
C4 C 0.6409(3) 0.6772(2) 0.15751(7) 0.0528(7) Uani 1 1 d . . .
H1 H 0.6790 0.7080 0.1761 0.063 Uiso 1 1 calc R . .
C2 C 0.4961(3) 0.5941(2) 0.12288(6) 0.0451(6) Uani 1 1 d . . .
H3 H 0.4223 0.5612 0.1147 0.054 Uiso 1 1 calc R . .
C1 C 0.6081(2) 0.6135(2) 0.10489(6) 0.0419(6) Uani 1 1 d . . .
C5 C 0.6967(3) 0.6661(2) 0.12649(6) 0.0470(7) Uani 1 1 d . . .
H5 H 0.7777 0.6892 0.1212 0.056 Uiso 1 1 calc R . .
C8 C 0.6089(3) 0.3419(3) 0.17041(9) 0.0663(9) Uani 1 1 d . . .
H7 H 0.5455 0.3327 0.1856 0.080 Uiso 1 1 calc R . .
C9 C 0.7286(3) 0.3884(3) 0.17650(8) 0.0650(9) Uani 1 1 d . . .
H6 H 0.7583 0.4156 0.1965 0.078 Uiso 1 1 calc R . .
C7 C 0.6017(4) 0.3115(3) 0.13705(10) 0.0758(11) Uani 1 1 d . . .
H8 H 0.5328 0.2787 0.1263 0.091 Uiso 1 1 calc R . .
C6 C 0.7191(4) 0.3402(3) 0.12287(8) 0.0683(10) Uani 1 1 d . . .
H9 H 0.7410 0.3299 0.1012 0.082 Uiso 1 1 calc R . .
C10 C 0.7957(3) 0.3870(3) 0.14756(8) 0.0644(9) Uani 1 1 d . . .
H10 H 0.8778 0.4129 0.1450 0.077 Uiso 1 1 calc R . .
C11 C 0.6275(3) 0.5824(3) 0.06979(6) 0.0472(7) Uani 1 1 d . . .
H11A H 0.7117 0.5509 0.0671 0.057 Uiso 1 1 calc R . .
H11B H 0.5707 0.5158 0.0639 0.057 Uiso 1 1 calc R . .
N1 N 0.60902(19) 0.68755(19) 0.04674(5) 0.0392(5) Uani 1 1 d . . .
H01 H 0.6654 0.7473 0.0522 0.047 Uiso 1 1 calc R . .
C12 C 0.4837(2) 0.7467(2) 0.04864(6) 0.0388(6) Uani 1 1 d . . .
H12 H 0.4258 0.6838 0.0571 0.047 Uiso 1 1 calc R . .
C15 C 0.5718(2) 0.9595(2) 0.06405(6) 0.0395(6) Uani 1 1 d . . .
C14 C 0.4774(2) 0.8590(3) 0.07149(6) 0.0420(6) Uani 1 1 d . . .
H14A H 0.3946 0.8948 0.0703 0.050 Uiso 1 1 calc R . .
H14B H 0.4902 0.8303 0.0936 0.050 Uiso 1 1 calc R . .
C16 C 0.5615(3) 1.0368(3) 0.03708(7) 0.0508(7) Uani 1 1 d . . .
H15 H 0.4947 1.0263 0.0230 0.061 Uiso 1 1 calc R . .
C17 C 0.6482(3) 1.1289(3) 0.03079(6) 0.0520(7) Uani 1 1 d . . .
H16 H 0.6391 1.1794 0.0126 0.062 Uiso 1 1 calc R . .
C18 C 0.7478(2) 1.1464(3) 0.05122(6) 0.0460(6) Uani 1 1 d . . .
C19 C 0.7598(3) 1.0715(2) 0.07840(7) 0.0508(7) Uani 1 1 d . . .
H18 H 0.8263 1.0830 0.0926 0.061 Uiso 1 1 calc R . .
C20 C 0.6722(3) 0.9792(2) 0.08444(6) 0.0459(7) Uani 1 1 d . . .
H19 H 0.6813 0.9293 0.1027 0.055 Uiso 1 1 calc R . .
O3 O 0.8365(2) 1.2361(2) 0.04670(5) 0.0645(6) Uani 1 1 d . . .
H1A H 0.8305 1.2646 0.0283 0.097 Uiso 1 1 calc R . .
O1 O 0.76042(18) 0.51098(18) 0.00932(4) 0.0522(5) Uani 1 1 d . . .
O2 O 0.33546(17) 0.83156(19) 0.01198(5) 0.0570(5) Uani 1 1 d . . .
C13 C 0.4387(3) 0.7824(3) 0.01456(7) 0.0434(6) Uani 1 1 d . . .
N2 N 0.4757(3) 0.4757(3) 0.0000 0.0890(14) Uani 1 2 d SDU . .
C22 C 0.4052(5) 0.4052(5) 0.0000 0.125(3) Uani 1 2 d SDU . .
C21 C 0.3066(5) 0.3066(5) 0.0000 0.209(5) Uani 1 2 d SDU . .
C24 C 0.8925(4) 0.8925(4) 0.0000 0.0925(18) Uani 1 2 d SU . .
C23 C 0.9869(4) 0.9869(4) 0.0000 0.140(3) Uani 1 2 d SU . .
H24A H 0.9485 1.0676 -0.0013 0.209 Uiso 0.50 1 calc PR . .
H24B H 1.0407 0.9753 -0.0184 0.209 Uiso 0.50 1 calc PR . .
H24C H 1.0348 0.9812 0.0196 0.209 Uiso 0.50 1 calc PR . .
N3 N 0.8182(3) 0.8182(3) 0.0000 0.124(2) Uani 1 2 d SU . .
N4 N 0.2417(5) 0.5049(5) 0.06072(19) 0.197(3) Uani 1 1 d U . .
C25 C 0.0074(5) 0.5032(5) 0.06679(12) 0.1320(17) Uani 1 1 d U . .
H25A H -0.0249 0.4257 0.0588 0.198 Uiso 1 1 calc R . .
H25B H -0.0284 0.5709 0.0547 0.198 Uiso 1 1 calc R . .
H25C H -0.0135 0.5118 0.0893 0.198 Uiso 1 1 calc R . .
C26 C 0.1377(6) 0.5048(4) 0.06317(13) 0.1133(16) Uani 1 1 d U . .

loop_
_atom_site_aniso_label
_atom_site_aniso_U_11
_atom_site_aniso_U_22
_atom_site_aniso_U_33
_atom_site_aniso_U_23
_atom_site_aniso_U_13
_atom_site_aniso_U_12
Cu1 0.04919(17) 0.04919(17) 0.0353(2) 0.00107(14) -0.00107(14) 0.0133(2)
Fe1 0.0457(2) 0.0369(2) 0.04177(19) 0.00338(17) -0.00247(18) 0.00071(18)
C3 0.0549(18) 0.0484(16) 0.0467(14) 0.0041(13) 0.0071(13) 0.0117(14)
C4 0.0684(19) 0.0424(16) 0.0475(15) -0.0040(12) -0.0077(15) 0.0025(15)
C2 0.0417(14) 0.0450(14) 0.0485(15) 0.0080(11) -0.0035(13) -0.0024(13)
C1 0.0449(16) 0.0401(15) 0.0408(13) 0.0048(11) -0.0012(12) 0.0019(11)
C5 0.0452(15) 0.0386(15) 0.0573(17) 0.0083(13) -0.0044(13) -0.0032(12)
C8 0.072(2) 0.0482(18) 0.079(2) 0.0239(17) 0.0109(17) 0.0029(16)
C9 0.072(2) 0.061(2) 0.062(2) 0.0129(16) -0.0124(17) 0.0117(17)
C7 0.083(3) 0.0375(17) 0.107(3) 0.0056(18) -0.030(2) -0.0078(16)
C6 0.094(3) 0.0415(18) 0.069(2) -0.0072(16) 0.0095(19) 0.0073(18)
C10 0.0582(19) 0.0469(18) 0.088(2) 0.0050(17) 0.0003(18) 0.0097(15)
C11 0.0548(17) 0.0448(15) 0.0421(14) 0.0053(11) 0.0011(13) 0.0093(14)
N1 0.0369(12) 0.0416(12) 0.0390(11) 0.0024(9) -0.0006(9) 0.0024(9)
C12 0.0328(13) 0.0398(14) 0.0439(13) 0.0023(11) 0.0017(11) -0.0003(11)
C15 0.0412(15) 0.0395(15) 0.0380(13) -0.0005(11) 0.0011(11) 0.0029(12)
C14 0.0386(14) 0.0448(15) 0.0424(13) 0.0020(12) 0.0072(11) 0.0008(13)
C16 0.0534(18) 0.0533(18) 0.0456(15) 0.0057(13) -0.0111(13) -0.0060(14)
C17 0.0598(17) 0.0501(16) 0.0462(15) 0.0147(13) -0.0124(14) -0.0050(16)
C18 0.0477(15) 0.0340(14) 0.0562(16) 0.0059(13) -0.0083(12) -0.0009(13)
C19 0.0597(19) 0.0372(15) 0.0555(17) 0.0054(13) -0.0196(14) -0.0019(13)
C20 0.0593(18) 0.0373(15) 0.0411(14) 0.0061(11) -0.0049(12) 0.0034(12)
O3 0.0693(14) 0.0511(12) 0.0731(14) 0.0242(10) -0.0223(11) -0.0200(11)
O1 0.0572(12) 0.0571(12) 0.0422(10) 0.0032(9) -0.0012(9) 0.0173(10)
O2 0.0414(11) 0.0683(14) 0.0614(12) -0.0075(10) -0.0104(9) 0.0132(10)
C13 0.0417(15) 0.0420(15) 0.0465(16) -0.0029(12) -0.0053(13) -0.0006(12)
N2 0.089(2) 0.089(2) 0.090(3) -0.001(2) 0.001(2) -0.030(3)
C22 0.119(3) 0.119(3) 0.136(6) 0.003(4) -0.003(4) -0.019(4)
C21 0.175(6) 0.175(6) 0.277(12) -0.045(7) 0.045(7) -0.091(7)
C24 0.085(2) 0.085(2) 0.107(4) -0.029(3) 0.029(3) -0.019(3)
C23 0.142(4) 0.142(4) 0.136(6) -0.064(5) 0.064(5) -0.085(5)
N3 0.095(2) 0.095(2) 0.181(6) -0.041(3) 0.041(3) -0.031(3)
N4 0.097(3) 0.137(4) 0.356(9) 0.002(5) 0.009(5) -0.022(4)
C25 0.097(3) 0.125(4) 0.174(5) -0.001(4) -0.005(4) -0.019(4)
C26 0.098(3) 0.076(3) 0.167(5) 0.001(3) -0.005(4) -0.016(3)

loop_
_atom_type_symbol
_atom_type_description
_atom_type_scat_dispersion_real
_atom_type_scat_dispersion_imag
_atom_type_scat_source
C C 0.0033 0.0016 'International Tables Vol C Tables 4.2.6.8 and 6.1.1.4'
H H 0.0000 0.0000 'International Tables Vol C Tables 4.2.6.8 and 6.1.1.4'
N N 0.0061 0.0033 'International Tables Vol C Tables 4.2.6.8 and 6.1.1.4'
O O 0.0106 0.0060 'International Tables Vol C Tables 4.2.6.8 and 6.1.1.4'
Fe Fe 0.3463 0.8444 'International Tables Vol C Tables 4.2.6.8 and 6.1.1.4'
Cu Cu 0.3201 1.2651 'International Tables Vol C Tables 4.2.6.8 and 6.1.1.4'

loop_
_geom_angle_atom_site_label_1
_geom_angle_atom_site_label_2
_geom_angle_atom_site_label_3
_geom_angle
_geom_angle_site_symmetry_1
_geom_angle_site_symmetry_3
_geom_angle_publ_flag
O1 Cu1 O1 173.67(13) . 7 ?
O1 Cu1 N1 84.41(7) . 7 ?
O1 Cu1 N1 95.85(7) 7 7 ?
O1 Cu1 N1 95.85(7) . . ?
O1 Cu1 N1 84.41(7) 7 . ?
N1 Cu1 N1 175.21(13) 7 . ?
C1 Fe1 C5 40.94(10) . . ?
C1 Fe1 C7 119.34(13) . . ?
C5 Fe1 C7 154.16(15) . . ?
C1 Fe1 C2 41.14(10) . . ?
C5 Fe1 C2 68.56(11) . . ?
C7 Fe1 C2 107.87(13) . . ?
C1 Fe1 C6 106.31(12) . . ?
C5 Fe1 C6 119.01(13) . . ?
C7 Fe1 C6 40.90(14) . . ?
C2 Fe1 C6 125.72(12) . . ?
C1 Fe1 C8 155.15(13) . . ?
C5 Fe1 C8 163.24(14) . . ?
C7 Fe1 C8 40.60(14) . . ?
C2 Fe1 C8 121.13(12) . . ?
C6 Fe1 C8 68.17(14) . . ?
C1 Fe1 C4 68.84(11) . . ?
C5 Fe1 C4 40.66(11) . . ?
C7 Fe1 C4 163.86(15) . . ?
C2 Fe1 C4 68.29(11) . . ?
C6 Fe1 C4 154.06(15) . . ?
C8 Fe1 C4 126.78(14) . . ?
C1 Fe1 C10 125.00(12) . . ?
C5 Fe1 C10 107.62(12) . . ?
C7 Fe1 C10 67.75(14) . . ?
C2 Fe1 C10 162.69(12) . . ?
C6 Fe1 C10 40.08(13) . . ?
C8 Fe1 C10 67.27(13) . . ?
C4 Fe1 C10 120.58(13) . . ?
C1 Fe1 C3 68.74(10) . . ?
C5 Fe1 C3 68.26(11) . . ?
C7 Fe1 C3 126.61(15) . . ?
C2 Fe1 C3 40.43(10) . . ?
C6 Fe1 C3 163.51(14) . . ?
C8 Fe1 C3 109.31(13) . . ?
C4 Fe1 C3 40.48(12) . . ?
C10 Fe1 C3 155.48(12) . . ?
C1 Fe1 C9 162.22(13) . . ?
C5 Fe1 C9 126.01(13) . . ?
C7 Fe1 C9 67.71(14) . . ?
C2 Fe1 C9 155.91(13) . . ?
C6 Fe1 C9 67.48(14) . . ?
C8 Fe1 C9 40.01(14) . . ?
C4 Fe1 C9 108.98(13) . . ?
C10 Fe1 C9 39.73(13) . . ?
C3 Fe1 C9 121.85(12) . . ?
C2 C3 C4 108.1(2) . . ?
C2 C3 Fe1 69.25(16) . . ?
C4 C3 Fe1 69.49(16) . . ?
C2 C3 H2 125.9 . . ?
C4 C3 H2 125.9 . . ?
Fe1 C3 H2 126.9 . . ?
C3 C4 C5 108.0(2) . . ?
C3 C4 Fe1 70.03(16) . . ?
C5 C4 Fe1 69.28(15) . . ?
C3 C4 H1 126.0 . . ?
C5 C4 H1 126.0 . . ?
Fe1 C4 H1 126.2 . . ?
C3 C2 C1 108.2(2) . . ?
C3 C2 Fe1 70.32(16) . . ?
C1 C2 Fe1 68.99(15) . . ?
C3 C2 H3 125.9 . . ?
C1 C2 H3 125.9 . . ?
Fe1 C2 H3 126.4 . . ?
C5 C1 C2 107.3(2) . . ?
C5 C1 C11 126.9(2) . . ?
C2 C1 C11 125.8(2) . . ?
C5 C1 Fe1 69.85(14) . . ?
C2 C1 Fe1 69.87(14) . . ?
C11 C1 Fe1 124.96(18) . . ?
C4 C5 C1 108.4(2) . . ?
C4 C5 Fe1 70.05(15) . . ?
C1 C5 Fe1 69.21(14) . . ?
C4 C5 H5 125.8 . . ?
C1 C5 H5 125.8 . . ?
Fe1 C5 H5 126.5 . . ?
C9 C8 C7 107.9(3) . . ?
C9 C8 Fe1 70.29(17) . . ?
C7 C8 Fe1 69.33(17) . . ?
C9 C8 H7 126.1 . . ?
C7 C8 H7 126.1 . . ?
Fe1 C8 H7 125.9 . . ?
C10 C9 C8 108.5(3) . . ?
C10 C9 Fe1 70.05(18) . . ?
C8 C9 Fe1 69.70(17) . . ?
C10 C9 H6 125.8 . . ?
C8 C9 H6 125.8 . . ?
Fe1 C9 H6 126.1 . . ?
C8 C7 C6 107.5(3) . . ?
C8 C7 Fe1 70.07(18) . . ?
C6 C7 Fe1 69.75(18) . . ?
C8 C7 H8 126.3 . . ?
C6 C7 H8 126.3 . . ?
Fe1 C7 H8 125.5 . . ?
C10 C6 C7 107.4(3) . . ?
C10 C6 Fe1 70.34(17) . . ?
C7 C6 Fe1 69.35(18) . . ?
C10 C6 H9 126.3 . . ?
C7 C6 H9 126.3 . . ?
Fe1 C6 H9 125.6 . . ?
C9 C10 C6 108.8(3) . . ?
C9 C10 Fe1 70.22(18) . . ?
C6 C10 Fe1 69.58(18) . . ?
C9 C10 H10 125.6 . . ?
C6 C10 H10 125.6 . . ?
Fe1 C10 H10 126.2 . . ?
N1 C11 C1 115.3(2) . . ?
N1 C11 H11A 108.5 . . ?
C1 C11 H11A 108.5 . . ?
N1 C11 H11B 108.5 . . ?
C1 C11 H11B 108.5 . . ?
H11A C11 H11B 107.5 . . ?
C11 N1 C12 114.24(19) . . ?
C11 N1 Cu1 113.82(15) . . ?
C12 N1 Cu1 108.28(14) . . ?
C11 N1 H01 106.7 . . ?
C12 N1 H01 106.7 . . ?
Cu1 N1 H01 106.7 . . ?
N1 C12 C14 114.0(2) . . ?
N1 C12 C13 110.05(19) . . ?
C14 C12 C13 110.7(2) . . ?
N1 C12 H12 107.3 . . ?
C14 C12 H12 107.3 . . ?
C13 C12 H12 107.3 . . ?
C20 C15 C16 117.1(2) . . ?
C20 C15 C14 120.6(2) . . ?
C16 C15 C14 122.3(2) . . ?
C15 C14 C12 114.1(2) . . ?
C15 C14 H14A 108.7 . . ?
C12 C14 H14A 108.7 . . ?
C15 C14 H14B 108.7 . . ?
C12 C14 H14B 108.7 . . ?
H14A C14 H14B 107.6 . . ?
C17 C16 C15 121.5(3) . . ?
C17 C16 H15 119.2 . . ?
C15 C16 H15 119.2 . . ?
C18 C17 C16 120.5(2) . . ?
C18 C17 H16 119.8 . . ?
C16 C17 H16 119.8 . . ?
O3 C18 C17 123.7(2) . . ?
O3 C18 C19 117.0(2) . . ?
C17 C18 C19 119.2(3) . . ?
C18 C19 C20 119.8(3) . . ?
C18 C19 H18 120.1 . . ?
C20 C19 H18 120.1 . . ?
C15 C20 C19 121.9(2) . . ?
C15 C20 H19 119.1 . . ?
C19 C20 H19 119.1 . . ?
C18 O3 H1A 109.5 . . ?
C13 O1 Cu1 114.36(16) 7 . ?
O2 C13 O1 124.1(3) . 7 ?
O2 C13 C12 118.0(2) . . ?
O1 C13 C12 118.0(2) 7 . ?
N2 C22 C21 180.000(1) . . ?
N3 C24 C23 180.0(6) . . ?
C24 C23 H24A 109.5 . . ?
C24 C23 H24B 109.5 . . ?
H24A C23 H24B 109.5 . . ?
C24 C23 H24C 109.5 . . ?
H24A C23 H24C 109.5 . . ?
H24B C23 H24C 109.5 . . ?
C26 C25 H25A 109.5 . . ?
C26 C25 H25B 109.5 . . ?
H25A C25 H25B 109.5 . . ?
C26 C25 H25C 109.5 . . ?
H25A C25 H25C 109.5 . . ?
H25B C25 H25C 109.5 . . ?
N4 C26 C25 178.9(8) . . ?

loop_
_geom_bond_atom_site_label_1
_geom_bond_atom_site_label_2
_geom_bond_distance
_geom_bond_site_symmetry_2
_geom_bond_publ_flag
Cu1 O1 1.9342(18) . ?
Cu1 O1 1.9342(18) 7 ?
Cu1 N1 2.017(2) 7 ?
Cu1 N1 2.017(2) . ?
Fe1 C1 2.024(2) . ?
Fe1 C5 2.032(2) . ?
Fe1 C7 2.033(3) . ?
Fe1 C2 2.036(3) . ?
Fe1 C6 2.038(3) . ?
Fe1 C8 2.042(3) . ?
Fe1 C4 2.043(3) . ?
Fe1 C10 2.048(3) . ?
Fe1 C3 2.050(3) . ?
Fe1 C9 2.050(3) . ?
C3 C2 1.412(4) . ?
C3 C4 1.416(4) . ?
C3 H2 0.9300 . ?
C4 C5 1.416(4) . ?
C4 H1 0.9300 . ?
C2 C1 1.427(4) . ?
C2 H3 0.9300 . ?
C1 C5 1.419(4) . ?
C1 C11 1.498(3) . ?
C5 H5 0.9300 . ?
C8 C9 1.400(5) . ?
C8 C7 1.414(5) . ?
C8 H7 0.9300 . ?
C9 C10 1.392(4) . ?
C9 H6 0.9300 . ?
C7 C6 1.422(5) . ?
C7 H8 0.9300 . ?
C6 C10 1.400(5) . ?
C6 H9 0.9300 . ?
C10 H10 0.9300 . ?
C11 N1 1.488(3) . ?
C11 H11A 0.9700 . ?
C11 H11B 0.9700 . ?
N1 C12 1.490(3) . ?
N1 H01 0.9100 . ?
C12 C14 1.530(3) . ?
C12 C13 1.532(3) . ?
C12 H12 0.9800 . ?
C15 C20 1.382(4) . ?
C15 C16 1.390(4) . ?
C15 C14 1.511(4) . ?
C14 H14A 0.9700 . ?
C14 H14B 0.9700 . ?
C16 C17 1.382(4) . ?
C16 H15 0.9300 . ?
C17 C18 1.373(4) . ?
C17 H16 0.9300 . ?
C18 O3 1.367(3) . ?
C18 C19 1.384(3) . ?
C19 C20 1.387(4) . ?
C19 H18 0.9300 . ?
C20 H19 0.9300 . ?
O3 H1A 0.8200 . ?
O1 C13 1.275(3) 7 ?
O2 C13 1.231(3) . ?
C13 O1 1.275(3) 7 ?
N2 C22 1.069(7) . ?
C22 C21 1.496(10) . ?
C24 N3 1.127(6) . ?
C24 C23 1.433(8) . ?
C23 H24A 0.9600 . ?
C23 H24B 0.9600 . ?
C23 H24C 0.9600 . ?
N4 C26 1.121(6) . ?
C25 C26 1.406(7) . ?
C25 H25A 0.9600 . ?
C25 H25B 0.9600 . ?
C25 H25C 0.9600 . ?
